data_4135463
loop_
_publ_author_name
'Abe, Haruka'
'Kawasaki, Ayumi'
'Takeda, Takashi'
'Hoshino, Norihisa'
'Matsuda, Wakana'
'Seki, Shu'
'Akutagawa, Tomoyuki'

_publ_section_title
;
 Crystal Lattice Design of H2O-Tolerant n-Type Semiconducting Dianionic
 Naphthalenediimide Derivatives
;
_journal_name_full 'Journal of the American Chemical Society'
_journal_paper_doi 10.1021/jacs.0c11545
_journal_year 2020
_chemical_formula_moiety 'C20 H20 K2 N2 O12'
_chemical_formula_sum 'C20 H20 K2 N2 O12'
_chemical_formula_weight 558.58
_space_group_crystal_system monoclinic
_space_group_IT_number 14
_space_group_name_Hall '-P 2ybc'
_space_group_name_H-M_alt 'P 1 21/c 1'
_atom_sites_solution_hydrogens geom
_atom_sites_solution_primary direct
_atom_sites_solution_secondary difmap
_cell_angle_alpha 90.0000
_cell_angle_beta 91.2120
_cell_angle_gamma 90.0000
_cell_formula_units_Z 2
_cell_length_a 16.2707
_cell_length_b 8.4478
_cell_length_c 8.1981
_cell_measurement_reflns_used 2181
_cell_measurement_temperature 100
_cell_measurement_theta_max 61.52
_cell_measurement_theta_min 5.24
_cell_volume 1126.590
_computing_cell_refinement 'RAPID AUTO'
_computing_data_collection 'RAPID AUTO (Rigaku, ????)'
_computing_data_reduction 'RAPID AUTO'
_computing_molecular_graphics 'CrystalStructure 4.3'
_computing_publication_material 'CrystalStructure 4.3 (Rigaku, 2018)'
_computing_structure_refinement 'SHELXL97 (Sheldrick, 2008)'
_computing_structure_solution 'Il Milione (Burla, et al., 2007)'
_diffrn_ambient_temperature 100
_diffrn_detector_area_resol_mean 10.000
_diffrn_measured_fraction_theta_full 0.998
_diffrn_measured_fraction_theta_max 0.998
_diffrn_measurement_device_type 'Rigaku R-AXIS RAPID'
_diffrn_measurement_method \w
_diffrn_radiation_type 'Cu K\a'
_diffrn_radiation_wavelength 1.54187
_diffrn_reflns_av_R_equivalents 0.1572
_diffrn_reflns_av_unetI/netI 0.1353
_diffrn_reflns_Laue_measured_fraction_full 0.000
_diffrn_reflns_Laue_measured_fraction_max 0.000
_diffrn_reflns_limit_h_max 19
_diffrn_reflns_limit_h_min -19
_diffrn_reflns_limit_k_max 10
_diffrn_reflns_limit_k_min -9
_diffrn_reflns_limit_l_max 9
_diffrn_reflns_limit_l_min -9
_diffrn_reflns_number 12205
_diffrn_reflns_point_group_measured_fraction_full 0.000
_diffrn_reflns_point_group_measured_fraction_max 0.000
_diffrn_reflns_theta_full 68.110
_diffrn_reflns_theta_max 68.110
_diffrn_reflns_theta_min 5.439
_diffrn_standards_number 0
_exptl_absorpt_coefficient_mu 4.376
_exptl_absorpt_correction_T_max 0.916
_exptl_absorpt_correction_T_min 0.486
_exptl_absorpt_correction_type multi-scan
_exptl_absorpt_process_details 'ABSCOR (Rigaku, 1995)'
_exptl_crystal_colour yellow
_exptl_crystal_density_diffrn 1.647
_exptl_crystal_density_method 'not measured'
_exptl_crystal_description platelet
_exptl_crystal_F_000 576.00
_exptl_crystal_size_max 0.100
_exptl_crystal_size_mid 0.100
_exptl_crystal_size_min 0.020
_refine_diff_density_max 0.34
_refine_diff_density_min -0.57
_refine_ls_extinction_method none
_refine_ls_goodness_of_fit_ref 0.908
_refine_ls_hydrogen_treatment mixed
_refine_ls_number_parameters 179
_refine_ls_number_reflns 2043
_refine_ls_number_restraints 0
_refine_ls_R_factor_all 0.1719
_refine_ls_R_factor_gt 0.0944
_refine_ls_shift/su_max 0.000
_refine_ls_structure_factor_coef Fsqd
_refine_ls_weighting_details 'w = 1/[\s^2^(Fo^2^)+(0.1692P)^2^] where P=(Fo^2^+2Fc^2^)/3'
_refine_ls_weighting_scheme calc
_refine_ls_wR_factor_gt 0.2266
_refine_ls_wR_factor_ref 0.3068
_reflns_number_gt 826
_reflns_number_total 2043
_reflns_threshold_expression F^2^>2.0\s(F^2^)
_cod_data_source_file ja0c11545_si_003.cif
_cod_data_source_block 181219_NDI_K_recrystallized
_cod_original_cell_volume 1126.5888
_cod_database_code 4135463

loop_
_space_group_symop_id
_space_group_symop_operation_xyz
1 +X,+Y,+Z
2 -X,1/2+Y,1/2-Z
3 -X,-Y,-Z
4 +X,-1/2-Y,-1/2+Z

loop_
_atom_site_label
_atom_site_type_symbol
_atom_site_fract_x
_atom_site_fract_y
_atom_site_fract_z
_atom_site_U_iso_or_equiv
_atom_site_adp_type
_atom_site_occupancy
_atom_site_symmetry_multiplicity
_atom_site_calc_flag
_atom_site_refinement_flags
_atom_site_disorder_assembly
_atom_site_disorder_group
K1 K 0.40686(10) 0.6365(2) 1.01675(19) 0.0781(8) Uani 1 1 d . . .
O1 O 0.2558(3) -0.0206(7) 0.5841(6) 0.0807(17) Uani 1 1 d . . .
O2 O 0.0765(3) 0.1524(6) 0.9665(6) 0.0731(15) Uani 1 1 d . . .
O3 O 0.3466(4) 0.1244(8) 1.1491(6) 0.0873(19) Uani 1 1 d . . .
O4 O 0.3430(3) -0.1313(8) 1.2051(7) 0.090(2) Uani 1 1 d . . .
O5 O 0.4264(3) 0.3077(8) 0.9306(7) 0.0823(18) Uani 1 1 d . . .
O6 O 0.4642(4) -0.0241(11) 0.8196(8) 0.121(3) Uani 1 1 d . . .
N1 N 0.1668(4) 0.0737(8) 0.7730(7) 0.0664(17) Uani 1 1 d . . .
C1 C -0.0616(5) 0.1123(9) 0.7551(8) 0.066(2) Uani 1 1 d . . .
H1 H -0.0717 0.1553 0.8598 0.080 Uiso 1 1 calc R . .
C2 C 0.0180(5) 0.0769(9) 0.7115(8) 0.0623(19) Uani 1 1 d . . .
C3 C 0.0328(4) 0.0138(8) 0.5544(7) 0.0583(19) Uani 1 1 d . . .
C4 C 0.1142(4) -0.0242(9) 0.5066(8) 0.0583(18) Uani 1 1 d . . .
C5 C 0.1274(4) -0.0852(10) 0.3540(8) 0.067(2) Uani 1 1 d . . .
H5 H 0.1818 -0.1092 0.3222 0.080 Uiso 1 1 calc R . .
C6 C 0.1842(5) 0.0081(10) 0.6187(8) 0.072(2) Uani 1 1 d . . .
C7 C 0.0878(5) 0.1046(9) 0.8260(9) 0.068(2) Uani 1 1 d . . .
C8 C 0.2360(5) 0.1037(10) 0.8857(9) 0.075(2) Uani 1 1 d . . .
H8A H 0.2213 0.1897 0.9617 0.090 Uiso 1 1 calc R . .
H8B H 0.2841 0.1391 0.8231 0.090 Uiso 1 1 calc R . .
C9 C 0.2588(5) -0.0423(10) 0.9821(8) 0.073(2) Uani 1 1 d . . .
H9A H 0.2813 -0.1219 0.9064 0.088 Uiso 1 1 calc R . .
H9B H 0.2082 -0.0872 1.0283 0.088 Uiso 1 1 calc R . .
C10 C 0.3225(5) -0.0153(14) 1.1234(9) 0.076(3) Uani 1 1 d . . .
H2 H 0.488(6) 0.097(11) 0.787(10) 0.10(3) Uiso 1 1 d . . .
H3 H 0.537(7) -0.029(11) 0.847(12) 0.14(3) Uiso 1 1 d . . .
H4 H 0.409(4) 0.424(8) 1.014(8) 0.07(2) Uiso 1 1 d . . .
H6 H 0.401(5) 0.265(10) 1.020(10) 0.09(3) Uiso 1 1 d . . .

loop_
_atom_site_aniso_label
_atom_site_aniso_U_11
_atom_site_aniso_U_22
_atom_site_aniso_U_33
_atom_site_aniso_U_23
_atom_site_aniso_U_13
_atom_site_aniso_U_12
K1 0.0621(11) 0.1156(18) 0.0565(11) -0.0045(9) -0.0030(8) 0.0015(10)
O1 0.055(3) 0.125(5) 0.062(3) 0.002(3) 0.004(2) 0.008(3)
O2 0.082(4) 0.084(4) 0.053(3) -0.008(3) -0.001(3) 0.002(3)
O3 0.095(5) 0.113(5) 0.053(3) -0.001(3) -0.006(3) -0.017(4)
O4 0.095(4) 0.123(6) 0.052(3) -0.002(3) -0.015(3) 0.013(4)
O5 0.065(4) 0.118(5) 0.064(4) 0.012(4) 0.000(3) -0.014(3)
O6 0.073(5) 0.180(9) 0.110(5) -0.060(5) -0.010(4) 0.010(5)
N1 0.060(4) 0.089(5) 0.050(3) -0.003(3) 0.003(3) 0.003(3)
C1 0.069(5) 0.082(6) 0.048(4) 0.003(4) 0.011(3) 0.004(4)
C2 0.072(5) 0.073(5) 0.041(4) 0.002(3) 0.003(3) 0.002(4)
C3 0.060(5) 0.072(5) 0.044(4) 0.005(3) 0.005(3) 0.004(4)
C4 0.054(4) 0.072(5) 0.049(4) 0.002(3) 0.001(3) 0.001(4)
C5 0.059(5) 0.091(6) 0.051(4) -0.004(4) 0.007(3) 0.005(4)
C6 0.073(5) 0.090(6) 0.051(4) 0.003(4) 0.001(4) -0.002(5)
C7 0.070(5) 0.084(6) 0.049(4) -0.001(4) 0.001(4) 0.001(4)
C8 0.062(5) 0.106(6) 0.056(4) 0.001(4) -0.010(4) -0.008(4)
C9 0.067(5) 0.097(6) 0.055(4) -0.001(4) 0.001(3) 0.000(4)
C10 0.075(6) 0.117(8) 0.037(4) 0.002(5) -0.003(3) 0.003(6)

loop_
_atom_type_symbol
_atom_type_description
_atom_type_scat_dispersion_real
_atom_type_scat_dispersion_imag
_atom_type_scat_source
C C 0.0181 0.0091
;
International Tables for Crystallography
(Vol. C, Tables 4.2.6.8 and 6.1.1.4)
;
H H 0.0000 0.0000
;
International Tables for Crystallography
(Vol. C, Table 6.1.1.4)
;
K K 0.3868 1.0657
;
International Tables for Crystallography
(Vol. C, Tables 4.2.6.8 and 6.1.1.4)
;
N N 0.0311 0.0180
;
International Tables for Crystallography
(Vol. C, Tables 4.2.6.8 and 6.1.1.4)
;
O O 0.0492 0.0322
;
International Tables for Crystallography
(Vol. C, Tables 4.2.6.8 and 6.1.1.4)
;

loop_
_geom_angle_atom_site_label_1
_geom_angle_atom_site_label_2
_geom_angle_atom_site_label_3
_geom_angle
_geom_angle_site_symmetry_1
_geom_angle_site_symmetry_3
_geom_angle_publ_flag
O1 K1 O4 77.64(18) 4_566 1_565 ?
O1 K1 O4 81.77(16) 4_566 4_565 ?
O4 K1 O4 113.57(16) 1_565 4_565 ?
O1 K1 O5 156.25(18) 4_566 3_667 ?
O4 K1 O5 99.97(19) 1_565 3_667 ?
O4 K1 O5 119.85(18) 4_565 3_667 ?
O1 K1 O6 89.04(17) 4_566 4_566 ?
O4 K1 O6 82.2(2) 1_565 4_566 ?
O4 K1 O6 159.2(3) 4_565 4_566 ?
O5 K1 O6 67.28(18) 3_667 4_566 ?
O1 K1 O5 78.88(18) 4_566 . ?
O4 K1 O5 151.6(2) 1_565 . ?
O4 K1 O5 78.33(19) 4_565 . ?
O5 K1 O5 95.12(18) 3_667 . ?
O6 K1 O5 81.6(2) 4_566 . ?
O1 K1 C10 83.5(2) 4_566 1_565 ?
O4 K1 C10 19.84(15) 1_565 1_565 ?
O4 K1 C10 96.16(17) 4_565 1_565 ?
O5 K1 C10 102.3(2) 3_667 1_565 ?
O6 K1 C10 101.3(2) 4_566 1_565 ?
O5 K1 C10 162.1(2) . 1_565 ?
O1 K1 K1 121.32(15) 4_566 3_667 ?
O4 K1 K1 142.16(13) 1_565 3_667 ?
O4 K1 K1 102.07(15) 4_565 3_667 ?
O5 K1 K1 48.73(15) 3_667 3_667 ?
O6 K1 K1 67.01(19) 4_566 3_667 ?
O5 K1 K1 46.39(11) . 3_667 ?
C10 K1 K1 150.85(17) 1_565 3_667 ?
O1 K1 K1 87.20(11) 4_566 4_576 ?
O4 K1 K1 34.08(12) 1_565 4_576 ?
O4 K1 K1 147.64(15) 4_565 4_576 ?
O5 K1 K1 78.82(13) 3_667 4_576 ?
O6 K1 K1 49.2(2) 4_566 4_576 ?
O5 K1 K1 129.19(13) . 4_576 ?
C10 K1 K1 52.21(14) 1_565 4_576 ?
K1 K1 K1 109.63(5) 3_667 4_576 ?
O1 K1 K1 110.78(11) 4_566 4_575 ?
O4 K1 K1 102.49(15) 1_565 4_575 ?
O4 K1 K1 33.78(13) 4_565 4_575 ?
O5 K1 K1 92.88(13) 3_667 4_575 ?
O6 K1 K1 160.16(13) 4_566 4_575 ?
O5 K1 K1 100.61(13) . 4_575 ?
C10 K1 K1 82.69(15) 1_565 4_575 ?
K1 K1 K1 100.10(5) 3_667 4_575 ?
K1 K1 K1 129.85(9) 4_576 4_575 ?
O1 K1 H4 70.2(19) 4_566 . ?
O4 K1 H4 138(2) 1_565 . ?
O4 K1 H4 89(2) 4_565 . ?
O5 K1 H4 98.7(19) 3_667 . ?
O6 K1 H4 71(2) 4_566 . ?
O5 K1 H4 14(2) . . ?
C10 K1 H4 152(2) 1_565 . ?
K1 K1 H4 51.6(19) 3_667 . ?
K1 K1 H4 116(2) 4_576 . ?
K1 K1 H4 114(2) 4_575 . ?
C6 O1 K1 170.1(6) . 4_565 ?
C10 O4 K1 111.6(5) . 1_545 ?
C10 O4 K1 127.9(6) . 4_566 ?
K1 O4 K1 112.1(2) 1_545 4_566 ?
K1 O5 K1 84.88(18) 3_667 . ?
K1 O5 H4 91(3) 3_667 . ?
K1 O5 H4 21(3) . . ?
K1 O5 H6 113(5) 3_667 . ?
K1 O5 H6 97(5) . . ?
H4 O5 H6 76(5) . . ?
K1 O6 H2 102(4) 4_565 . ?
K1 O6 H3 118(5) 4_565 . ?
H2 O6 H3 75(5) . . ?
C7 N1 C6 123.8(6) . . ?
C7 N1 C8 118.3(6) . . ?
C6 N1 C8 117.8(6) . . ?
C2 C1 C5 120.5(7) . 3_556 ?
C2 C1 H1 119.7 . . ?
C5 C1 H1 119.7 3_556 . ?
C1 C2 C3 119.5(7) . . ?
C1 C2 C7 120.9(7) . . ?
C3 C2 C7 119.6(7) . . ?
C3 C3 C2 120.0(8) 3_556 . ?
C3 C3 C4 119.3(8) 3_556 . ?
C2 C3 C4 120.7(6) . . ?
C5 C4 C3 119.9(6) . . ?
C5 C4 C6 120.3(7) . . ?
C3 C4 C6 119.8(6) . . ?
C4 C5 C1 120.8(7) . 3_556 ?
C4 C5 H5 119.6 . . ?
C1 C5 H5 119.6 3_556 . ?
O1 C6 N1 119.4(7) . . ?
O1 C6 C4 123.0(7) . . ?
N1 C6 C4 117.6(7) . . ?
O2 C7 N1 120.5(7) . . ?
O2 C7 C2 121.1(7) . . ?
N1 C7 C2 118.4(6) . . ?
N1 C8 C9 111.5(6) . . ?
N1 C8 H8A 109.3 . . ?
C9 C8 H8A 109.3 . . ?
N1 C8 H8B 109.3 . . ?
C9 C8 H8B 109.3 . . ?
H8A C8 H8B 108.0 . . ?
C8 C9 C10 115.1(7) . . ?
C8 C9 H9A 108.5 . . ?
C10 C9 H9A 108.5 . . ?
C8 C9 H9B 108.5 . . ?
C10 C9 H9B 108.5 . . ?
H9A C9 H9B 107.5 . . ?
O4 C10 O3 125.1(8) . . ?
O4 C10 C9 117.3(9) . . ?
O3 C10 C9 117.6(8) . . ?
O4 C10 K1 48.6(5) . 1_545 ?
O3 C10 K1 137.2(6) . 1_545 ?
C9 C10 K1 87.0(5) . 1_545 ?

loop_
_geom_bond_atom_site_label_1
_geom_bond_atom_site_label_2
_geom_bond_distance
_geom_bond_site_symmetry_2
_geom_bond_publ_flag
K1 O1 2.713(5) 4_566 ?
K1 O4 2.717(6) 1_565 ?
K1 O4 2.738(5) 4_565 ?
K1 O5 2.779(5) 3_667 ?
K1 O6 2.799(6) 4_566 ?
K1 O5 2.885(7) . ?
K1 C10 3.370(11) 1_565 ?
K1 K1 3.823(3) 3_667 ?
K1 K1 4.5255(16) 4_576 ?
K1 K1 4.5255(16) 4_575 ?
K1 H4 1.80(7) . ?
O1 C6 1.230(8) . ?
O1 K1 2.713(5) 4_565 ?
O2 C7 1.238(8) . ?
O3 C10 1.260(10) . ?
O4 C10 1.230(10) . ?
O4 K1 2.717(6) 1_545 ?
O4 K1 2.738(5) 4_566 ?
O5 K1 2.779(5) 3_667 ?
O5 H4 1.23(7) . ?
O5 H6 0.92(8) . ?
O6 K1 2.799(6) 4_565 ?
O6 H2 1.13(9) . ?
O6 H3 1.20(11) . ?
N1 C7 1.390(9) . ?
N1 C6 1.415(9) . ?
N1 C8 1.464(8) . ?
C1 C2 1.384(9) . ?
C1 C5 1.398(9) 3_556 ?
C1 H1 0.9500 . ?
C2 C3 1.419(9) . ?
C2 C7 1.476(10) . ?
C3 C3 1.397(12) 3_556 ?
C3 C4 1.425(9) . ?
C4 C5 1.374(9) . ?
C4 C6 1.473(10) . ?
C5 C1 1.398(9) 3_556 ?
C5 H5 0.9500 . ?
C8 C9 1.506(10) . ?
C8 H8A 0.9900 . ?
C8 H8B 0.9900 . ?
C9 C10 1.554(9) . ?
C9 H9A 0.9900 . ?
C9 H9B 0.9900 . ?
C10 K1 3.370(11) 1_545 ?

loop_
_geom_hbond_atom_site_label_D
_geom_hbond_atom_site_label_H
_geom_hbond_atom_site_label_A
_geom_hbond_site_symmetry_D
_geom_hbond_site_symmetry_H
_geom_hbond_site_symmetry_A
_geom_hbond_distance_DA
_geom_hbond_distance_DH
_geom_hbond_distance_HA
_geom_hbond_angle_DHA
_geom_hbond_publ_flag
O5 H6 O3 . . . 2.718(9) 0.92(8) 1.83(8) 160(8) no
O6 H2 O5 . . . 3.015(11) 1.13(9) 2.37(9) 114(6) no

loop_
_geom_torsion_atom_site_label_1
_geom_torsion_atom_site_label_2
_geom_torsion_atom_site_label_3
_geom_torsion_atom_site_label_4
_geom_torsion
_geom_torsion_site_symmetry_1
_geom_torsion_site_symmetry_2
_geom_torsion_site_symmetry_3
_geom_torsion_site_symmetry_4
_geom_torsion_publ_flag
O1 K1 O5 K1 -156.77(18) 4_566 . . 3_667 ?
O4 K1 O5 K1 -122.1(3) 1_565 . . 3_667 ?
O4 K1 O5 K1 119.45(18) 4_565 . . 3_667 ?
O5 K1 O5 K1 0.0 3_667 . . 3_667 ?
O6 K1 O5 K1 -66.10(16) 4_566 . . 3_667 ?
C10 K1 O5 K1 -167.0(5) 1_565 . . 3_667 ?
K1 K1 O5 K1 -79.74(16) 4_576 . . 3_667 ?
K1 K1 O5 K1 93.90(12) 4_575 . . 3_667 ?
C5 C1 C2 C3 0.5(11) 3_556 . . . ?
C5 C1 C2 C7 -179.8(7) 3_556 . . . ?
C1 C2 C3 C3 -0.7(13) . . . 3_556 ?
C7 C2 C3 C3 179.6(8) . . . 3_556 ?
C1 C2 C3 C4 -179.8(7) . . . . ?
C7 C2 C3 C4 0.5(11) . . . . ?
C3 C3 C4 C5 0.9(13) 3_556 . . . ?
C2 C3 C4 C5 180.0(7) . . . . ?
C3 C3 C4 C6 178.5(8) 3_556 . . . ?
C2 C3 C4 C6 -2.4(11) . . . . ?
C3 C4 C5 C1 -0.7(12) . . . 3_556 ?
C6 C4 C5 C1 -178.3(7) . . . 3_556 ?
K1 O1 C6 N1 105(3) 4_565 . . . ?
K1 O1 C6 C4 -75(3) 4_565 . . . ?
C7 N1 C6 O1 -177.4(7) . . . . ?
C8 N1 C6 O1 -0.4(11) . . . . ?
C7 N1 C6 C4 2.0(11) . . . . ?
C8 N1 C6 C4 179.1(7) . . . . ?
C5 C4 C6 O1 -1.7(12) . . . . ?
C3 C4 C6 O1 -179.3(7) . . . . ?
C5 C4 C6 N1 178.8(7) . . . . ?
C3 C4 C6 N1 1.2(11) . . . . ?
C6 N1 C7 O2 175.2(7) . . . . ?
C8 N1 C7 O2 -1.8(11) . . . . ?
C6 N1 C7 C2 -3.9(11) . . . . ?
C8 N1 C7 C2 179.0(7) . . . . ?
C1 C2 C7 O2 3.8(12) . . . . ?
C3 C2 C7 O2 -176.5(7) . . . . ?
C1 C2 C7 N1 -177.1(7) . . . . ?
C3 C2 C7 N1 2.6(11) . . . . ?
C7 N1 C8 C9 92.4(8) . . . . ?
C6 N1 C8 C9 -84.8(8) . . . . ?
N1 C8 C9 C10 -170.9(6) . . . . ?
K1 O4 C10 O3 -125.1(7) 1_545 . . . ?
K1 O4 C10 O3 20.3(12) 4_566 . . . ?
K1 O4 C10 C9 57.7(8) 1_545 . . . ?
K1 O4 C10 C9 -156.9(5) 4_566 . . . ?
K1 O4 C10 K1 145.4(8) 4_566 . . 1_545 ?
C8 C9 C10 O4 -179.8(7) . . . . ?
C8 C9 C10 O3 2.7(10) . . . . ?
C8 C9 C10 K1 -140.5(6) . . . 1_545 ?
